data_7713332
loop_
_publ_author_name
'Zhang, Si-Yue'
'Zhang, Zhi-Cheng'
'Zhang, Tie'
'Ni, Hao-Fei'
'Zhang, Zhixu'
'Fu, Da-Wei'
'Lu, Hai-Feng'

_publ_section_title
;
 Methyl Regulation Triggers High-Temperature Ferroelastic Phase Transition
;
_journal_name_full 'Dalton Transactions'
_journal_paper_doi 10.1039/D3DT01574B
_journal_year 2023
_chemical_formula_moiety 'Cd I4, 2(C5 H14 N)'
_chemical_formula_sum 'C10 H28 Cd I4 N2'
_chemical_formula_weight 796.34
_space_group_crystal_system orthorhombic
_space_group_IT_number 19
_space_group_name_Hall 'P 2ac 2ab'
_space_group_name_H-M_alt 'P 21 21 21'
_atom_sites_solution_hydrogens geom
_atom_sites_solution_primary dual
_audit_creation_date 2022-11-02
_audit_creation_method
;
Olex2 1.3
(compiled 2020.11.12 svn.r5f609507 for OlexSys, GUI svn.r6272)
;
_audit_update_record
;
2023-04-05 deposited with the CCDC.	2023-06-30 downloaded from the CCDC.
;
_cell_angle_alpha 90
_cell_angle_beta 90
_cell_angle_gamma 90
_cell_formula_units_Z 4
_cell_length_a 9.5264(2)
_cell_length_b 14.3056(4)
_cell_length_c 16.5364(4)
_cell_measurement_reflns_used 10720
_cell_measurement_temperature 184.99(10)
_cell_measurement_theta_max 31.0650
_cell_measurement_theta_min 2.4480
_cell_volume 2253.59(10)
_computing_cell_refinement 'CrysAlisPro 1.171.42.63a (Rigaku OD, 2022)'
_computing_data_collection 'CrysAlisPro 1.171.42.63a (Rigaku OD, 2022)'
_computing_data_reduction 'CrysAlisPro 1.171.42.63a (Rigaku OD, 2022)'
_computing_molecular_graphics 'Olex2 1.3 (Dolomanov et al., 2009)'
_computing_publication_material 'Olex2 1.3 (Dolomanov et al., 2009)'
_computing_structure_refinement 'SHELXL 2018/3 (Sheldrick, 2015)'
_computing_structure_solution 'SHELXT 2014/5 (Sheldrick, 2014)'
_diffrn_ambient_environment N~2~
_diffrn_ambient_temperature 184.99(10)
_diffrn_detector 'Hybrid Pixel Array Detector'
_diffrn_detector_area_resol_mean 10.0000
_diffrn_detector_type HyPix
_diffrn_measured_fraction_theta_full 1.000
_diffrn_measured_fraction_theta_max 0.838
_diffrn_measurement_details
;
List of Runs (angles in degrees, time in seconds):

  # Type    Start    End  Width  t~exp~   \w     \q     \k     \f   Frames
#--------------------------------------------------------------------------
  1  \w    -74.00   7.00   0.50    2.00    --   -6.32 -38.00  30.00  162
  2  \w    -29.00  -3.00   0.50    2.00    --    5.54 -44.00  87.00   52
  3  \w     -4.00  26.00   0.50    2.00    --    5.54 -99.00  30.00   60
  4  \w    -17.00  20.00   0.50    2.00    --    5.54 -99.00-180.00   74
;
_diffrn_measurement_device 'four-circle diffractometer'
_diffrn_measurement_device_type 'XtaLAB Synergy R, DW system, HyPix'
_diffrn_measurement_method '\w scans'
_diffrn_orient_matrix_type 'CrysAlisPro convention (1999,Acta A55,543-557)'
_diffrn_orient_matrix_UB_11 0.0388258000
_diffrn_orient_matrix_UB_12 -0.0339967000
_diffrn_orient_matrix_UB_13 -0.0217886000
_diffrn_orient_matrix_UB_21 -0.0119363000
_diffrn_orient_matrix_UB_22 0.0250370000
_diffrn_orient_matrix_UB_23 -0.0363691000
_diffrn_orient_matrix_UB_31 0.0624260000
_diffrn_orient_matrix_UB_32 0.0259475000
_diffrn_orient_matrix_UB_33 0.0065709000
_diffrn_radiation_monochromator mirror
_diffrn_radiation_probe x-ray
_diffrn_radiation_type 'Mo K\a'
_diffrn_radiation_wavelength 0.71073
_diffrn_reflns_av_R_equivalents 0.0225
_diffrn_reflns_av_unetI/netI 0.0273
_diffrn_reflns_Laue_measured_fraction_full 1.000
_diffrn_reflns_Laue_measured_fraction_max 0.838
_diffrn_reflns_limit_h_max 12
_diffrn_reflns_limit_h_min -11
_diffrn_reflns_limit_k_max 18
_diffrn_reflns_limit_k_min -17
_diffrn_reflns_limit_l_max 22
_diffrn_reflns_limit_l_min -20
_diffrn_reflns_number 13324
_diffrn_reflns_point_group_measured_fraction_full 0.988
_diffrn_reflns_point_group_measured_fraction_max 0.771
_diffrn_reflns_theta_full 25.242
_diffrn_reflns_theta_max 30.747
_diffrn_reflns_theta_min 1.882
_diffrn_source 'Rotating-anode X-ray tube'
_diffrn_source_type 'Rigaku (Mo) X-ray Source'
_exptl_absorpt_coefficient_mu 6.438
_exptl_absorpt_correction_T_max 1.00000
_exptl_absorpt_correction_T_min 0.56657
_exptl_absorpt_correction_type multi-scan
_exptl_absorpt_process_details
;
CrysAlisPro 1.171.42.63a (Rigaku Oxford Diffraction, 2022)
Empirical absorption correction using spherical harmonics,
implemented in SCALE3 ABSPACK scaling algorithm.
;
_exptl_crystal_density_diffrn 2.347
_exptl_crystal_description block
_exptl_crystal_F_000 1448
_refine_diff_density_max 1.187
_refine_diff_density_min -1.056
_refine_diff_density_rms 0.143
_refine_ls_abs_structure_details
;
 Refined as an inversion twin.
;
_refine_ls_abs_structure_Flack 0.23(5)
_refine_ls_extinction_method none
_refine_ls_goodness_of_fit_ref 1.060
_refine_ls_hydrogen_treatment constr
_refine_ls_matrix_type full
_refine_ls_number_parameters 163
_refine_ls_number_reflns 5431
_refine_ls_number_restraints 66
_refine_ls_restrained_S_all 1.110
_refine_ls_R_factor_all 0.0315
_refine_ls_R_factor_gt 0.0281
_refine_ls_shift/su_max 0.001
_refine_ls_shift/su_mean 0.000
_refine_ls_structure_factor_coef Fsqd
_refine_ls_weighting_details 'w=1/[\s^2^(Fo^2^)+(0.0391P)^2^+1.4638P] where P=(Fo^2^+2Fc^2^)/3'
_refine_ls_weighting_scheme calc
_refine_ls_wR_factor_gt 0.0688
_refine_ls_wR_factor_ref 0.0714
_reflns_Friedel_coverage 0.646
_reflns_Friedel_fraction_full 0.972
_reflns_Friedel_fraction_max 0.687
_reflns_number_gt 5004
_reflns_number_total 5431
_reflns_threshold_expression 'I > 2\s(I)'
_cod_data_source_file d3dt01574b2.cif
_cod_data_source_block zsy_221007_1_185k_auto
_cod_original_cell_volume 2253.60(10)
_cod_database_code 7713332
_shelx_shelxl_version_number 2018/3
_chemical_oxdiff_formula 'C1 H1 N1 I1 Cd1'
_shelx_space_group_comment
;
The symmetry employed for this shelxl refinement is uniquely defined
by the following loop, which should always be used as a source of
symmetry information in preference to the above space-group names.
They are only intended as comments.
;
_reflns_odcompleteness_completeness 99.92
_reflns_odcompleteness_iscentric 1
_reflns_odcompleteness_theta 26.32
_olex2_refinement_description
;
1. Twinned data refinement
 Scales: 0.77(5)
 0.23(5)
2. Fixed Uiso
 At 1.2 times of:
  All C(H,H) groups
 At 1.5 times of:
  All C(H,H,H) groups
3. Restrained distances
 N1-C4 = N1-C1 = N1-C2 = N1-C3 = N2-C7 = N2-C6 = N2-C9 = N2-C8
 1.49 with sigma of 0.01
 C1-C2 = C4-C3 = C6-C7 = C9-C8
 2.5 with sigma of 0.01
 C1-C4 = C2-C3 = C7-C8 = C6-C9
 2.5 with sigma of 0.01
 C5-C4 = C10-C9
 1.51 with sigma of 0.01
 C10-N2 = C5-N1
 2.53 with sigma of 0.01
4. Rigid bond restraints
 All non-hydrogen atoms
 with sigma for 1-2 distances of 0.01 and sigma for 1-3 distances of 0.01
5. Uiso/Uaniso restraints and constraints
Uanis(C4) \\sim Ueq, Uanis(C5) \\sim Ueq: with sigma of 0.001 and sigma for
terminal atoms of 0.002
6.a Secondary CH2 refined with riding coordinates:
 C9(H9A,H9B), C4(H4A,H4B)
6.b Idealised Me refined as rotating group:
 C8(H8A,H8B,H8C), C7(H7A,H7B,H7C), C1(H1A,H1B,H1C), C3(H3A,H3B,H3C), C10(H10A,
 H10B,H10C), C2(H2A,H2B,H2C), C6(H6A,H6B,H6C), C5(H5A,H5B,H5C)
;
_olex2_submission_special_instructions 'No special instructions were received'
_oxdiff_exptl_absorpt_empirical_details
;
Empirical correction (ABSPACK) includes:
- Absorption correction using spherical harmonics
- Frame scaling
;
_oxdiff_exptl_absorpt_empirical_full_max 1.819
_oxdiff_exptl_absorpt_empirical_full_min 0.745

loop_
_space_group_symop_operation_xyz
'x, y, z'
'-x+1/2, -y, z+1/2'
'-x, y+1/2, -z+1/2'
'x+1/2, -y+1/2, -z'

loop_
_atom_site_label
_atom_site_type_symbol
_atom_site_fract_x
_atom_site_fract_y
_atom_site_fract_z
_atom_site_U_iso_or_equiv
_atom_site_adp_type
_atom_site_occupancy
_atom_site_site_symmetry_order
_atom_site_calc_flag
_atom_site_refinement_flags_posn
_atom_site_refinement_flags_adp
_atom_site_refinement_flags_occupancy
_atom_site_disorder_assembly
_atom_site_disorder_group
I1 I 1.01586(5) 0.70338(3) 0.85701(3) 0.03968(12) Uani 1 1 d . U . . .
I2 I 0.74968(5) 0.45670(4) 0.81750(3) 0.04705(13) Uani 1 1 d . U . . .
Cd1 Cd 1.01478(5) 0.50885(3) 0.87060(3) 0.03445(11) Uani 1 1 d . U . . .
I4 I 1.23530(6) 0.43608(4) 0.78265(3) 0.04979(14) Uani 1 1 d . U . . .
I3 I 1.05381(7) 0.44986(4) 1.02953(3) 0.05273(15) Uani 1 1 d . U . . .
N2 N 0.9871(6) 0.6525(4) 0.5761(3) 0.0405(13) Uani 1 1 d D U . . .
N1 N 1.0125(7) 0.2745(5) 0.3699(4) 0.0603(18) Uani 1 1 d D U . . .
C9 C 1.0032(10) 0.5561(5) 0.6116(5) 0.063(2) Uani 1 1 d D U . . .
H9A H 1.001814 0.560956 0.671337 0.076 Uiso 1 1 calc R U . . .
H9B H 1.095766 0.530663 0.595610 0.076 Uiso 1 1 calc R U . . .
C8 C 1.0071(13) 0.6500(7) 0.4858(4) 0.072(3) Uani 1 1 d D U . . .
H8A H 1.092199 0.614567 0.472844 0.109 Uiso 1 1 calc R U . . .
H8B H 1.016261 0.713960 0.465191 0.109 Uiso 1 1 calc R U . . .
H8C H 0.925773 0.619864 0.460494 0.109 Uiso 1 1 calc R U . . .
C7 C 1.1003(9) 0.7139(8) 0.6111(5) 0.067(3) Uani 1 1 d D U . . .
H7A H 1.075611 0.731017 0.666680 0.100 Uiso 1 1 calc R U . . .
H7B H 1.109323 0.770694 0.578304 0.100 Uiso 1 1 calc R U . . .
H7C H 1.189728 0.680041 0.611012 0.100 Uiso 1 1 calc R U . . .
C1 C 1.0823(9) 0.3474(7) 0.4246(6) 0.076(3) Uani 1 1 d D U . . .
H1A H 1.078557 0.326087 0.480887 0.114 Uiso 1 1 calc R U . . .
H1B H 1.032629 0.407076 0.419595 0.114 Uiso 1 1 calc R U . . .
H1C H 1.180448 0.355560 0.408292 0.114 Uiso 1 1 calc R U . . .
C3 C 1.0895(9) 0.1839(6) 0.3789(7) 0.068(3) Uani 1 1 d D U . . .
H3A H 1.183735 0.190052 0.355695 0.102 Uiso 1 1 calc R U . . .
H3B H 1.038231 0.134478 0.350407 0.102 Uiso 1 1 calc R U . . .
H3C H 1.096962 0.167957 0.436326 0.102 Uiso 1 1 calc R U . . .
C10 C 0.8901(12) 0.4889(6) 0.5852(7) 0.077(3) Uani 1 1 d D U . . .
H10A H 0.891313 0.483184 0.526100 0.116 Uiso 1 1 calc R U . . .
H10B H 0.798289 0.512363 0.602628 0.116 Uiso 1 1 calc R U . . .
H10C H 0.907101 0.427511 0.609546 0.116 Uiso 1 1 calc R U . . .
C2 C 0.8621(7) 0.2642(9) 0.3955(8) 0.097(4) Uani 1 1 d D U . . .
H2A H 0.858176 0.237578 0.450027 0.146 Uiso 1 1 calc R U . . .
H2B H 0.813223 0.222635 0.357681 0.146 Uiso 1 1 calc R U . . .
H2C H 0.816582 0.325645 0.395373 0.146 Uiso 1 1 calc R U . . .
C6 C 0.8447(8) 0.6924(7) 0.5949(8) 0.080(3) Uani 1 1 d D U . . .
H6A H 0.771930 0.652011 0.571865 0.120 Uiso 1 1 calc R U . . .
H6B H 0.836999 0.755145 0.571446 0.120 Uiso 1 1 calc R U . . .
H6C H 0.832429 0.696199 0.653655 0.120 Uiso 1 1 calc R U . . .
C4 C 1.031(2) 0.3167(9) 0.2845(6) 0.132(5) Uani 1 1 d D U . . .
H4A H 0.978263 0.376412 0.283879 0.159 Uiso 1 1 calc R U . . .
H4B H 1.131378 0.332971 0.278756 0.159 Uiso 1 1 calc R U . . .
C5 C 0.993(2) 0.2682(14) 0.2142(7) 0.159(6) Uani 1 1 d D U . . .
H5A H 1.029589 0.301110 0.166775 0.238 Uiso 1 1 calc R U . . .
H5B H 0.890185 0.264754 0.210673 0.238 Uiso 1 1 calc R U . . .
H5C H 1.031778 0.204885 0.216116 0.238 Uiso 1 1 calc R U . . .

loop_
_atom_site_aniso_label
_atom_site_aniso_U_11
_atom_site_aniso_U_22
_atom_site_aniso_U_33
_atom_site_aniso_U_23
_atom_site_aniso_U_13
_atom_site_aniso_U_12
I1 0.0364(2) 0.0289(2) 0.0537(3) 0.00077(18) 0.00297(19) 0.00078(17)
I2 0.0366(2) 0.0447(3) 0.0598(3) -0.0035(2) -0.0056(2) -0.0058(2)
Cd1 0.0334(2) 0.0304(2) 0.0395(2) 0.00089(18) -0.00008(19) 0.00077(18)
I4 0.0462(3) 0.0408(3) 0.0624(3) -0.0056(2) 0.0127(2) 0.0079(2)
I3 0.0748(4) 0.0449(3) 0.0385(2) 0.0029(2) -0.0066(2) 0.0149(3)
N2 0.049(3) 0.037(3) 0.035(3) -0.003(2) -0.003(3) 0.001(3)
N1 0.059(4) 0.058(5) 0.064(4) 0.004(4) 0.015(4) 0.015(3)
C9 0.077(6) 0.055(5) 0.057(5) 0.014(4) 0.002(5) 0.014(4)
C8 0.120(9) 0.058(6) 0.040(4) 0.005(4) -0.005(5) -0.025(6)
C7 0.070(6) 0.078(7) 0.052(5) -0.015(5) -0.008(4) -0.018(5)
C1 0.053(5) 0.048(5) 0.127(8) 0.000(5) 0.033(5) 0.001(4)
C3 0.056(5) 0.057(5) 0.090(7) 0.011(5) 0.023(5) 0.002(4)
C10 0.101(8) 0.034(5) 0.097(8) 0.005(5) 0.027(7) 0.001(5)
C2 0.039(5) 0.137(13) 0.116(9) -0.032(9) -0.003(5) 0.000(6)
C6 0.055(5) 0.051(6) 0.135(10) -0.012(6) 0.002(6) 0.011(4)
C4 0.133(5) 0.132(5) 0.132(5) 0.0016(13) 0.0006(13) 0.0012(13)
C5 0.160(7) 0.160(7) 0.156(7) 0.001(3) -0.002(3) 0.000(3)

loop_
_atom_type_symbol
_atom_type_description
_atom_type_scat_dispersion_real
_atom_type_scat_dispersion_imag
_atom_type_scat_source
C C 0.0033 0.0016 'International Tables Vol C Tables 4.2.6.8 and 6.1.1.4'
H H 0.0000 0.0000 'International Tables Vol C Tables 4.2.6.8 and 6.1.1.4'
Cd Cd -0.8075 1.2024 'International Tables Vol C Tables 4.2.6.8 and 6.1.1.4'
I I -0.4742 1.8119 'International Tables Vol C Tables 4.2.6.8 and 6.1.1.4'
N N 0.0061 0.0033 'International Tables Vol C Tables 4.2.6.8 and 6.1.1.4'

loop_
_geom_angle_atom_site_label_1
_geom_angle_atom_site_label_2
_geom_angle_atom_site_label_3
_geom_angle
_geom_angle_site_symmetry_1
_geom_angle_site_symmetry_3
_geom_angle_publ_flag
I2 Cd1 I1 104.23(2) . . ?
I2 Cd1 I3 109.79(2) . . ?
I4 Cd1 I1 109.32(2) . . ?
I4 Cd1 I2 115.13(2) . . ?
I4 Cd1 I3 106.35(2) . . ?
I3 Cd1 I1 112.17(2) . . ?
C9 N2 C7 108.1(7) . . ?
C8 N2 C9 110.6(6) . . ?
C8 N2 C7 107.7(6) . . ?
C6 N2 C9 111.1(6) . . ?
C6 N2 C8 109.2(8) . . ?
C6 N2 C7 110.2(6) . . ?
C1 N1 C4 103.0(7) . . ?
C3 N1 C1 108.5(8) . . ?
C3 N1 C2 110.8(7) . . ?
C3 N1 C4 111.9(7) . . ?
C2 N1 C1 108.4(6) . . ?
C2 N1 C4 113.8(10) . . ?
N2 C9 H9A 108.9 . . ?
N2 C9 H9B 108.9 . . ?
N2 C9 C10 113.4(6) . . ?
H9A C9 H9B 107.7 . . ?
C10 C9 H9A 108.9 . . ?
C10 C9 H9B 108.9 . . ?
N2 C8 H8A 109.5 . . ?
N2 C8 H8B 109.5 . . ?
N2 C8 H8C 109.5 . . ?
H8A C8 H8B 109.5 . . ?
H8A C8 H8C 109.5 . . ?
H8B C8 H8C 109.5 . . ?
N2 C7 H7A 109.5 . . ?
N2 C7 H7B 109.5 . . ?
N2 C7 H7C 109.5 . . ?
H7A C7 H7B 109.5 . . ?
H7A C7 H7C 109.5 . . ?
H7B C7 H7C 109.5 . . ?
N1 C1 H1A 109.5 . . ?
N1 C1 H1B 109.5 . . ?
N1 C1 H1C 109.5 . . ?
H1A C1 H1B 109.5 . . ?
H1A C1 H1C 109.5 . . ?
H1B C1 H1C 109.5 . . ?
N1 C3 H3A 109.5 . . ?
N1 C3 H3B 109.5 . . ?
N1 C3 H3C 109.5 . . ?
H3A C3 H3B 109.5 . . ?
H3A C3 H3C 109.5 . . ?
H3B C3 H3C 109.5 . . ?
C9 C10 H10A 109.5 . . ?
C9 C10 H10B 109.5 . . ?
C9 C10 H10C 109.5 . . ?
H10A C10 H10B 109.5 . . ?
H10A C10 H10C 109.5 . . ?
H10B C10 H10C 109.5 . . ?
N1 C2 H2A 109.5 . . ?
N1 C2 H2B 109.5 . . ?
N1 C2 H2C 109.5 . . ?
H2A C2 H2B 109.5 . . ?
H2A C2 H2C 109.5 . . ?
H2B C2 H2C 109.5 . . ?
N2 C6 H6A 109.5 . . ?
N2 C6 H6B 109.5 . . ?
N2 C6 H6C 109.5 . . ?
H6A C6 H6B 109.5 . . ?
H6A C6 H6C 109.5 . . ?
H6B C6 H6C 109.5 . . ?
N1 C4 H4A 106.7 . . ?
N1 C4 H4B 106.7 . . ?
H4A C4 H4B 106.6 . . ?
C5 C4 N1 122.3(11) . . ?
C5 C4 H4A 106.7 . . ?
C5 C4 H4B 106.7 . . ?
C4 C5 H5A 109.5 . . ?
C4 C5 H5B 109.5 . . ?
C4 C5 H5C 109.5 . . ?
H5A C5 H5B 109.5 . . ?
H5A C5 H5C 109.5 . . ?
H5B C5 H5C 109.5 . . ?

loop_
_geom_bond_atom_site_label_1
_geom_bond_atom_site_label_2
_geom_bond_distance
_geom_bond_site_symmetry_2
_geom_bond_publ_flag
I1 Cd1 2.7919(7) . ?
I2 Cd1 2.7759(7) . ?
Cd1 I4 2.7590(7) . ?
Cd1 I3 2.7853(7) . ?
N2 C9 1.506(7) . ?
N2 C8 1.506(7) . ?
N2 C7 1.507(8) . ?
N2 C6 1.504(8) . ?
N1 C1 1.532(9) . ?
N1 C3 1.496(9) . ?
N1 C2 1.501(8) . ?
N1 C4 1.547(9) . ?
C9 H9A 0.9900 . ?
C9 H9B 0.9900 . ?
C9 C10 1.510(10) . ?
C8 H8A 0.9800 . ?
C8 H8B 0.9800 . ?
C8 H8C 0.9800 . ?
C7 H7A 0.9800 . ?
C7 H7B 0.9800 . ?
C7 H7C 0.9800 . ?
C1 H1A 0.9800 . ?
C1 H1B 0.9800 . ?
C1 H1C 0.9800 . ?
C3 H3A 0.9800 . ?
C3 H3B 0.9800 . ?
C3 H3C 0.9800 . ?
C10 H10A 0.9800 . ?
C10 H10B 0.9800 . ?
C10 H10C 0.9800 . ?
C2 H2A 0.9800 . ?
C2 H2B 0.9800 . ?
C2 H2C 0.9800 . ?
C6 H6A 0.9800 . ?
C6 H6B 0.9800 . ?
C6 H6C 0.9800 . ?
C4 H4A 0.9900 . ?
C4 H4B 0.9900 . ?
C4 C5 1.401(11) . ?
C5 H5A 0.9800 . ?
C5 H5B 0.9800 . ?
C5 H5C 0.9800 . ?

loop_
_geom_torsion_atom_site_label_1
_geom_torsion_atom_site_label_2
_geom_torsion_atom_site_label_3
_geom_torsion_atom_site_label_4
_geom_torsion
_geom_torsion_site_symmetry_1
_geom_torsion_site_symmetry_2
_geom_torsion_site_symmetry_3
_geom_torsion_site_symmetry_4
_geom_torsion_publ_flag
C8 N2 C9 C10 -65.8(10) . . . . ?
C7 N2 C9 C10 176.5(8) . . . . ?
C1 N1 C4 C5 174.0(16) . . . . ?
C3 N1 C4 C5 58(2) . . . . ?
C2 N1 C4 C5 -68.9(19) . . . . ?
C6 N2 C9 C10 55.5(10) . . . . ?

loop_
_twin_individual_id
_twin_individual_mass_fraction_refined
1 0.77(5)
2 0.23(5)
